data_2311420
loop_
_publ_author_name
'Dhanalakshmi, G.'
'Saravanan, Velu'
'Mohanakrishnan, Arasambattu K.'
'Aravindhan, S.'

_publ_section_title
;
 Crystal structures of
 1-benzene-sulfon-yl-2-methyl-3-(4-nitro-benzoyl)-2,3-di-hydro-1<i>H</i>-indole
 and
 1-benzene-sulfon-yl-2-methyl-3-[(thio-phen-2-yl)carbon-yl]-2,3-di-hydro-1<i>H</i>-indole.
;
_journal_coeditor_code FF2151
_journal_issue 'Pt 10'
_journal_name_full 'Acta crystallographica. Section E, Crystallographic communications'
_journal_page_first 1555
_journal_page_last 1559
_journal_paper_doi 10.1107/S2056989017012804
_journal_volume 73
_journal_year 2017
_chemical_formula_iupac 'C22 H16 N2 O5 S'
_chemical_formula_moiety 'C22 H16 N2 O5 S'
_chemical_formula_sum 'C22 H16 N2 O5 S'
_chemical_formula_weight 420.43
_chemical_name_systematic 1-Benzenesulfonyl-2-methyl-3-(4-nitrobenzoyl)-2,3-dihydro-1<i>H</i>-indole
_space_group_crystal_system monoclinic
_space_group_IT_number 14
_space_group_name_Hall '-P 2yn'
_space_group_name_H-M_alt 'P 1 21/n 1'
_atom_sites_solution_hydrogens geom
_audit_creation_method SHELXL-2014/7
_cell_angle_alpha 90
_cell_angle_beta 110.2100(10)
_cell_angle_gamma 90
_cell_formula_units_Z 4
_cell_length_a 8.1358(2)
_cell_length_b 23.8364(7)
_cell_length_c 10.5983(3)
_cell_measurement_reflns_used 9895
_cell_measurement_temperature 296(2)
_cell_measurement_theta_max 72.37
_cell_measurement_theta_min 3.7
_cell_volume 1928.77(9)
_computing_cell_refinement
;
APEX3 and SAINT (Bruker, 2016)
;
_computing_data_collection
;
APEX3 (Bruker, 2016)
;
_computing_data_reduction
;
SAINT and XPREP (Bruker, 2016)
;
_computing_molecular_graphics
;
ORTEP-3 for Windows (Farrugia, 2012) and Mercury (Macrae et al.,
2008)
;
_computing_publication_material
;
<i>SHELXL2014/7</i> (Sheldrick, 2015b)
;
_computing_structure_refinement
;
<i>SHELXL2014/7</i> (Sheldrick, 2015b)
;
_computing_structure_solution
;
<i>SHELXT2014/7</i> (Sheldrick, 2015a)
;
_diffrn_ambient_temperature 296(2)
_diffrn_measured_fraction_theta_full 0.993
_diffrn_measured_fraction_theta_max 0.990
_diffrn_measurement_device_type 'Bruker Kappa APEX3 CMOS'
_diffrn_measurement_method '\w and \f scan'
_diffrn_radiation_monochromator graphite
_diffrn_radiation_source 'micro-focus sealed tube'
_diffrn_radiation_type CuK\a
_diffrn_radiation_wavelength 1.54178
_diffrn_reflns_av_R_equivalents 0.0416
_diffrn_reflns_limit_h_max 10
_diffrn_reflns_limit_h_min -10
_diffrn_reflns_limit_k_max 29
_diffrn_reflns_limit_k_min -29
_diffrn_reflns_limit_l_max 12
_diffrn_reflns_limit_l_min -13
_diffrn_reflns_number 30940
_diffrn_reflns_theta_full 67.679
_diffrn_reflns_theta_max 72.540
_diffrn_reflns_theta_min 3.709
_exptl_absorpt_coefficient_mu 1.830
_exptl_absorpt_correction_T_max 0.7536
_exptl_absorpt_correction_T_min 0.6573
_exptl_absorpt_correction_type multi-scan
_exptl_absorpt_process_details
;
(SADABS; Bruker, 2016)
;
_exptl_crystal_colour colourless
_exptl_crystal_density_diffrn 1.448
_exptl_crystal_description block
_exptl_crystal_F_000 872
_exptl_crystal_size_max 0.200
_exptl_crystal_size_mid 0.150
_exptl_crystal_size_min 0.150
_refine_diff_density_max 0.454
_refine_diff_density_min -0.392
_refine_ls_extinction_method none
_refine_ls_goodness_of_fit_ref 1.065
_refine_ls_hydrogen_treatment constr
_refine_ls_matrix_type full
_refine_ls_number_parameters 271
_refine_ls_number_reflns 3780
_refine_ls_number_restraints 0
_refine_ls_restrained_S_all 1.065
_refine_ls_R_factor_all 0.0472
_refine_ls_R_factor_gt 0.0422
_refine_ls_shift/su_max 0.000
_refine_ls_shift/su_mean 0.000
_refine_ls_structure_factor_coef Fsqd
_refine_ls_weighting_details 'w=1/[\s^2^(Fo^2^)+(0.0653P)^2^+0.7114P] where P=(Fo^2^+2Fc^2^)/3'
_refine_ls_weighting_scheme calc
_refine_ls_wR_factor_gt 0.1139
_refine_ls_wR_factor_ref 0.1177
_reflns_number_gt 3379
_reflns_number_total 3780
_reflns_threshold_expression 'I > 2\s(I)'
_cod_data_source_file ff2151sup1.cif
_cod_data_source_block I
_cod_original_sg_symbol_H-M 'P 21/n'
_cod_database_code 2311420
_shelx_space_group_comment
;
The symmetry employed for this shelxl refinement is uniquely defined
by the following loop, which should always be used as a source of
symmetry information in preference to the above space-group names.
They are only intended as comments.
;
_shelx_estimated_absorpt_t_min 0.711
_shelx_estimated_absorpt_t_max 0.771

loop_
_space_group_symop_operation_xyz
'x, y, z'
'-x+1/2, y+1/2, -z+1/2'
'-x, -y, -z'
'x-1/2, -y-1/2, z-1/2'

loop_
_atom_site_type_symbol
_atom_site_label
_atom_site_fract_x
_atom_site_fract_y
_atom_site_fract_z
_atom_site_U_iso_or_equiv
_atom_site_adp_type
_atom_site_calc_flag
_atom_site_occupancy
C C1 1.0703(3) 0.92527(10) 0.0217(3) 0.0560(6) Uani d 1
H H1 0.9759 0.9376 0.0448 0.067 Uiso calc 1
C C2 1.2366(3) 0.94573(12) 0.0873(3) 0.0730(8) Uani d 1
H H2 1.2548 0.9720 0.1557 0.088 Uiso calc 1
C C3 1.3757(3) 0.92775(12) 0.0526(3) 0.0662(7) Uani d 1
H H3 1.4869 0.9423 0.0962 0.079 Uiso calc 1
C C4 1.3504(3) 0.88822(12) -0.0466(2) 0.0587(6) Uani d 1
H H4 1.4452 0.8756 -0.0686 0.070 Uiso calc 1
C C5 1.1860(3) 0.86712(9) -0.1135(2) 0.0446(4) Uani d 1
H H5 1.1687 0.8405 -0.1810 0.054 Uiso calc 1
C C6 1.0471(2) 0.88612(7) -0.07867(18) 0.0351(4) Uani d 1
C C7 0.8417(2) 0.79012(7) 0.03534(17) 0.0337(4) Uani d 1
C C8 0.8116(3) 0.82909(8) 0.1227(2) 0.0419(4) Uani d 1
H H8 0.7817 0.8660 0.0962 0.050 Uiso calc 1
C C9 0.8278(3) 0.81092(9) 0.2498(2) 0.0464(5) Uani d 1
H H9 0.8063 0.8359 0.3097 0.056 Uiso calc 1
C C10 0.8757(3) 0.75604(9) 0.2906(2) 0.0468(5) Uani d 1
H H10 0.8893 0.7452 0.3780 0.056 Uiso calc 1
C C11 0.9033(2) 0.71729(8) 0.20276(18) 0.0406(4) Uani d 1
H H11 0.9344 0.6806 0.2302 0.049 Uiso calc 1
C C12 0.8837(2) 0.73419(7) 0.07227(17) 0.0333(4) Uani d 1
C C13 0.9047(2) 0.70602(7) -0.04222(18) 0.0347(4) Uani d 1
C C14 0.8782(2) 0.74412(7) -0.14365(18) 0.0352(4) Uani d 1
C C15 0.8744(3) 0.73343(9) -0.2837(2) 0.0481(5) Uani d 1
H H15A 0.8532 0.7680 -0.3331 0.072 Uiso calc 1
H H15B 0.9849 0.7182 -0.2806 0.072 Uiso calc 1
H H15C 0.7827 0.7072 -0.3272 0.072 Uiso calc 1
C C16 0.9371(3) 0.64522(7) -0.05201(19) 0.0387(4) Uani d 1
C C17 0.8454(2) 0.60596(7) 0.01248(18) 0.0365(4) Uani d 1
C C18 0.6765(3) 0.61765(7) 0.00916(19) 0.0406(4) Uani d 1
H H18 0.6205 0.6501 -0.0330 0.049 Uiso calc 1
C C19 0.5910(3) 0.58154(8) 0.06783(19) 0.0419(4) Uani d 1
H H19 0.4772 0.5887 0.0644 0.050 Uiso calc 1
C C20 0.6803(3) 0.53438(7) 0.13178(18) 0.0402(4) Uani d 1
C C21 0.8460(3) 0.52090(8) 0.1341(2) 0.0460(5) Uani d 1
H H21 0.9009 0.4882 0.1754 0.055 Uiso calc 1
C C22 0.9286(3) 0.55716(8) 0.07365(19) 0.0424(4) Uani d 1
H H22 1.0404 0.5489 0.0739 0.051 Uiso calc 1
N N1 0.83594(19) 0.79620(6) -0.09917(15) 0.0355(3) Uani d 1
N N2 0.5943(3) 0.49781(7) 0.20229(18) 0.0523(4) Uani d 1
O O1 0.71132(17) 0.89267(6) -0.13460(16) 0.0512(4) Uani d 1
O O2 0.81830(19) 0.85052(6) -0.30381(14) 0.0496(4) Uani d 1
O O3 0.4452(3) 0.50868(8) 0.19518(19) 0.0681(5) Uani d 1
O O4 0.6773(3) 0.45810(9) 0.2654(2) 0.0889(7) Uani d 1
O O5 1.0299(2) 0.62677(6) -0.11082(17) 0.0579(4) Uani d 1
S S1 0.83727(5) 0.85977(2) -0.16730(5) 0.03710(15) Uani d 1

loop_
_atom_site_aniso_label
_atom_site_aniso_U_11
_atom_site_aniso_U_22
_atom_site_aniso_U_33
_atom_site_aniso_U_12
_atom_site_aniso_U_13
_atom_site_aniso_U_23
C1 0.0467(11) 0.0513(12) 0.0793(15) -0.0074(9) 0.0336(11) -0.0216(11)
C2 0.0570(14) 0.0802(17) 0.0873(18) -0.0211(13) 0.0319(13) -0.0427(15)
C3 0.0393(11) 0.0891(19) 0.0686(15) -0.0184(11) 0.0167(10) -0.0237(13)
C4 0.0322(10) 0.0888(17) 0.0585(13) -0.0028(10) 0.0199(9) -0.0153(12)
C5 0.0365(10) 0.0551(11) 0.0444(10) 0.0004(8) 0.0167(8) -0.0068(8)
C6 0.0323(8) 0.0303(8) 0.0453(9) -0.0006(7) 0.0166(7) 0.0042(7)
C7 0.0295(8) 0.0317(8) 0.0423(9) -0.0037(6) 0.0154(7) 0.0008(7)
C8 0.0414(10) 0.0321(9) 0.0542(11) -0.0022(7) 0.0189(8) -0.0067(8)
C9 0.0445(10) 0.0476(11) 0.0519(11) -0.0070(8) 0.0228(9) -0.0153(9)
C10 0.0484(11) 0.0541(12) 0.0405(10) -0.0078(9) 0.0189(8) -0.0039(8)
C11 0.0427(10) 0.0380(9) 0.0431(10) -0.0019(8) 0.0175(8) 0.0037(7)
C12 0.0313(8) 0.0298(8) 0.0416(9) -0.0031(6) 0.0161(7) -0.0007(7)
C13 0.0360(9) 0.0297(8) 0.0425(9) -0.0019(7) 0.0190(7) 0.0007(7)
C14 0.0344(9) 0.0312(8) 0.0432(9) -0.0021(7) 0.0173(7) 0.0004(7)
C15 0.0574(12) 0.0472(11) 0.0438(10) 0.0036(9) 0.0227(9) 0.0021(8)
C16 0.0436(10) 0.0318(9) 0.0438(10) 0.0023(7) 0.0191(8) 0.0000(7)
C17 0.0441(10) 0.0280(8) 0.0385(9) -0.0001(7) 0.0159(7) -0.0022(7)
C18 0.0443(10) 0.0284(8) 0.0488(10) 0.0026(7) 0.0158(8) 0.0038(7)
C19 0.0449(10) 0.0340(9) 0.0493(10) -0.0017(8) 0.0194(8) -0.0044(7)
C20 0.0552(11) 0.0307(9) 0.0366(9) -0.0085(8) 0.0182(8) -0.0024(7)
C21 0.0581(12) 0.0315(9) 0.0473(10) 0.0061(8) 0.0169(9) 0.0073(7)
C22 0.0475(10) 0.0325(9) 0.0491(10) 0.0057(8) 0.0192(8) 0.0002(7)
N1 0.0379(8) 0.0283(7) 0.0434(8) -0.0017(6) 0.0178(6) 0.0021(6)
N2 0.0705(12) 0.0409(9) 0.0492(9) -0.0120(8) 0.0254(9) 0.0000(7)
O1 0.0350(7) 0.0394(7) 0.0815(10) 0.0079(6) 0.0229(7) 0.0124(7)
O2 0.0500(8) 0.0494(8) 0.0436(7) -0.0066(6) 0.0086(6) 0.0116(6)
O3 0.0760(12) 0.0623(10) 0.0812(12) -0.0144(9) 0.0462(10) 0.0014(9)
O4 0.0938(15) 0.0723(13) 0.1039(15) 0.0029(11) 0.0386(12) 0.0502(12)
O5 0.0761(11) 0.0427(8) 0.0738(10) 0.0102(7) 0.0499(9) 0.0026(7)
S1 0.0300(2) 0.0314(2) 0.0490(3) 0.00052(15) 0.01240(18) 0.00904(17)

loop_
_atom_type_symbol
_atom_type_description
_atom_type_scat_dispersion_real
_atom_type_scat_dispersion_imag
_atom_type_scat_source
C C 0.0181 0.0091 'International Tables Vol C Tables 4.2.6.8 and 6.1.1.4'
H H 0.0000 0.0000 'International Tables Vol C Tables 4.2.6.8 and 6.1.1.4'
N N 0.0311 0.0180 'International Tables Vol C Tables 4.2.6.8 and 6.1.1.4'
O O 0.0492 0.0322 'International Tables Vol C Tables 4.2.6.8 and 6.1.1.4'
S S 0.3331 0.5567 'International Tables Vol C Tables 4.2.6.8 and 6.1.1.4'

loop_
_geom_angle_atom_site_label_1
_geom_angle_atom_site_label_2
_geom_angle_atom_site_label_3
_geom_angle
C6 C1 C2 118.5(2)
C6 C1 H1 120.8
C2 C1 H1 120.8
C3 C2 C1 120.7(2)
C3 C2 H2 119.7
C1 C2 H2 119.7
C4 C3 C2 120.0(2)
C4 C3 H3 120.0
C2 C3 H3 120.0
C3 C4 C5 120.5(2)
C3 C4 H4 119.7
C5 C4 H4 119.7
C4 C5 C6 118.84(19)
C4 C5 H5 120.6
C6 C5 H5 120.6
C1 C6 C5 121.48(18)
C1 C6 S1 120.22(14)
C5 C6 S1 118.30(14)
C8 C7 C12 122.17(17)
C8 C7 N1 130.44(16)
C12 C7 N1 107.38(15)
C9 C8 C7 117.49(18)
C9 C8 H8 121.3
C7 C8 H8 121.3
C8 C9 C10 121.45(18)
C8 C9 H9 119.3
C10 C9 H9 119.3
C11 C10 C9 120.78(18)
C11 C10 H10 119.6
C9 C10 H10 119.6
C10 C11 C12 119.00(18)
C10 C11 H11 120.5
C12 C11 H11 120.5
C11 C12 C7 119.05(16)
C11 C12 C13 133.69(16)
C7 C12 C13 107.21(15)
C14 C13 C12 108.61(15)
C14 C13 C16 125.31(16)
C12 C13 C16 125.96(15)
C13 C14 N1 108.19(15)
C13 C14 C15 127.68(16)
N1 C14 C15 123.86(16)
C14 C15 H15A 109.5
C14 C15 H15B 109.5
H15A C15 H15B 109.5
C14 C15 H15C 109.5
H15A C15 H15C 109.5
H15B C15 H15C 109.5
O5 C16 C13 123.12(17)
O5 C16 C17 120.16(16)
C13 C16 C17 116.71(15)
C22 C17 C18 119.84(17)
C22 C17 C16 119.77(17)
C18 C17 C16 120.38(16)
C19 C18 C17 120.68(17)
C19 C18 H18 119.7
C17 C18 H18 119.7
C20 C19 C18 117.80(18)
C20 C19 H19 121.1
C18 C19 H19 121.1
C21 C20 C19 122.93(17)
C21 C20 N2 119.08(18)
C19 C20 N2 117.98(18)
C20 C21 C22 118.39(17)
C20 C21 H21 120.8
C22 C21 H21 120.8
C21 C22 C17 120.29(19)
C21 C22 H22 119.9
C17 C22 H22 119.9
C14 N1 C7 108.58(13)
C14 N1 S1 127.66(12)
C7 N1 S1 121.43(12)
O3 N2 O4 123.39(19)
O3 N2 C20 118.71(18)
O4 N2 C20 117.9(2)
O2 S1 O1 119.98(9)
O2 S1 N1 106.48(8)
O1 S1 N1 106.25(8)
O2 S1 C6 110.14(9)
O1 S1 C6 108.72(9)
N1 S1 C6 104.01(8)

loop_
_geom_bond_atom_site_label_1
_geom_bond_atom_site_label_2
_geom_bond_distance
C1 C6 1.378(3)
C1 C2 1.379(3)
C1 H1 0.9300
C2 C3 1.374(4)
C2 H2 0.9300
C3 C4 1.373(3)
C3 H3 0.9300
C4 C5 1.374(3)
C4 H4 0.9300
C5 C6 1.381(3)
C5 H5 0.9300
C6 S1 1.7561(18)
C7 C8 1.391(2)
C7 C12 1.398(2)
C7 N1 1.418(2)
C8 C9 1.378(3)
C8 H8 0.9300
C9 C10 1.390(3)
C9 H9 0.9300
C10 C11 1.384(3)
C10 H10 0.9300
C11 C12 1.396(2)
C11 H11 0.9300
C12 C13 1.447(2)
C13 C14 1.366(2)
C13 C16 1.483(2)
C14 N1 1.412(2)
C14 C15 1.495(3)
C15 H15A 0.9600
C15 H15B 0.9600
C15 H15C 0.9600
C16 O5 1.216(2)
C16 C17 1.501(2)
C17 C22 1.389(3)
C17 C18 1.391(3)
C18 C19 1.382(3)
C18 H18 0.9300
C19 C20 1.382(3)
C19 H19 0.9300
C20 C21 1.378(3)
C20 N2 1.473(2)
C21 C22 1.381(3)
C21 H21 0.9300
C22 H22 0.9300
N1 S1 1.6801(14)
N2 O3 1.217(3)
N2 O4 1.219(3)
O1 S1 1.4250(14)
O2 S1 1.4183(15)

loop_
_geom_hbond_atom_site_label_D
_geom_hbond_atom_site_label_H
_geom_hbond_atom_site_label_A
_geom_hbond_site_symmetry_A
_geom_hbond_distance_DH
_geom_hbond_distance_HA
_geom_hbond_distance_DA
_geom_hbond_angle_DHA
C8 H8 O1 . 0.93 2.40 2.977(3) 120.2
C8 H8 O4 2_655 0.93 2.60 3.286(2) 131.3
C15 H15A O2 . 0.96 2.03 2.824(3) 139.3
C15 H15A S1 . 0.96 2.84 3.307(2) 111.2
C19 H19 O2 4_576 0.93 2.64 3.388(2) 138.0

loop_
_geom_torsion_atom_site_label_1
_geom_torsion_atom_site_label_2
_geom_torsion_atom_site_label_3
_geom_torsion_atom_site_label_4
_geom_torsion
C6 C1 C2 C3 0.4(5)
C1 C2 C3 C4 -1.2(5)
C2 C3 C4 C5 1.2(4)
C3 C4 C5 C6 -0.4(4)
C2 C1 C6 C5 0.4(4)
C2 C1 C6 S1 -178.8(2)
C4 C5 C6 C1 -0.4(3)
C4 C5 C6 S1 178.80(18)
C12 C7 C8 C9 1.2(3)
N1 C7 C8 C9 -179.64(17)
C7 C8 C9 C10 1.2(3)
C8 C9 C10 C11 -2.0(3)
C9 C10 C11 C12 0.5(3)
C10 C11 C12 C7 1.8(3)
C10 C11 C12 C13 178.71(19)
C8 C7 C12 C11 -2.7(3)
N1 C7 C12 C11 177.97(15)
C8 C7 C12 C13 179.66(16)
N1 C7 C12 C13 0.30(18)
C11 C12 C13 C14 -176.44(18)
C7 C12 C13 C14 0.7(2)
C11 C12 C13 C16 7.5(3)
C7 C12 C13 C16 -175.30(17)
C12 C13 C14 N1 -1.5(2)
C16 C13 C14 N1 174.58(16)
C12 C13 C14 C15 -175.52(17)
C16 C13 C14 C15 0.6(3)
C14 C13 C16 O5 40.2(3)
C12 C13 C16 O5 -144.4(2)
C14 C13 C16 C17 -138.39(18)
C12 C13 C16 C17 37.0(3)
O5 C16 C17 C22 36.7(3)
C13 C16 C17 C22 -144.65(18)
O5 C16 C17 C18 -142.2(2)
C13 C16 C17 C18 36.5(3)
C22 C17 C18 C19 0.9(3)
C16 C17 C18 C19 179.71(17)
C17 C18 C19 C20 1.3(3)
C18 C19 C20 C21 -2.9(3)
C18 C19 C20 N2 175.93(17)
C19 C20 C21 C22 2.2(3)
N2 C20 C21 C22 -176.61(17)
C20 C21 C22 C17 0.1(3)
C18 C17 C22 C21 -1.6(3)
C16 C17 C22 C21 179.56(18)
C13 C14 N1 C7 1.69(19)
C15 C14 N1 C7 176.00(17)
C13 C14 N1 S1 164.34(13)
C15 C14 N1 S1 -21.3(3)
C8 C7 N1 C14 179.50(18)
C12 C7 N1 C14 -1.21(18)
C8 C7 N1 S1 15.6(3)
C12 C7 N1 S1 -165.15(12)
C21 C20 N2 O3 -177.00(19)
C19 C20 N2 O3 4.1(3)
C21 C20 N2 O4 3.2(3)
C19 C20 N2 O4 -175.7(2)
C14 N1 S1 O2 23.27(17)
C7 N1 S1 O2 -176.07(13)
C14 N1 S1 O1 152.25(15)
C7 N1 S1 O1 -47.09(15)
C14 N1 S1 C6 -93.08(16)
C7 N1 S1 C6 67.58(14)
C1 C6 S1 O2 144.10(17)
C5 C6 S1 O2 -35.13(18)
C1 C6 S1 O1 10.8(2)
C5 C6 S1 O1 -168.46(15)
C1 C6 S1 N1 -102.14(18)
C5 C6 S1 N1 78.64(16)
